data_4037383
loop_
_publ_author_name
'Kumar, Sonu'
'Saunthwal, Rakesh K.'
'Mujahid, Mohammad'
'Aggarwal, Trapti'
'Verma, Akhilesh K.'

_publ_section_title
;
 Palladium-Catalyzed Intramolecular Fujiwara-Hydroarylation: Synthesis of
 Benzo[a]phenazines Derivatives.
;
_journal_issue 20
_journal_name_full 'The Journal of organic chemistry'
_journal_page_first 9912
_journal_page_last 9923
_journal_paper_doi 10.1021/acs.joc.6b02096
_journal_volume 81
_journal_year 2016
_chemical_formula_moiety 'C26 H23 N3 O3'
_chemical_formula_sum 'C26 H23 N3 O3'
_chemical_formula_weight 425.47
_space_group_crystal_system triclinic
_space_group_IT_number 2
_space_group_name_Hall '-P 1'
_space_group_name_H-M_alt 'P -1'
_atom_sites_solution_hydrogens geom
_audit_creation_method SHELXL-2016/4
_cell_angle_alpha 75.46(3)
_cell_angle_beta 87.95(3)
_cell_angle_gamma 86.69(3)
_cell_formula_units_Z 2
_cell_length_a 5.7605(19)
_cell_length_b 11.654(4)
_cell_length_c 16.447(6)
_cell_measurement_reflns_used 3735
_cell_measurement_temperature 293(2)
_cell_measurement_theta_max 25.00
_cell_measurement_theta_min 3.50
_cell_volume 1066.7(7)
_computing_structure_refinement 'SHELXL-2016/4 (Sheldrick, 2016)'
_diffrn_ambient_temperature 293(2)
_diffrn_measured_fraction_theta_full 0.998
_diffrn_measured_fraction_theta_max 0.998
_diffrn_measurement_device_type 'Xcalibur, Sapphire3'
_diffrn_measurement_method '\w scans'
_diffrn_radiation_type MoK\a
_diffrn_radiation_wavelength 0.71073
_diffrn_reflns_av_R_equivalents 0.0602
_diffrn_reflns_av_unetI/netI 0.0985
_diffrn_reflns_Laue_measured_fraction_full 0.998
_diffrn_reflns_Laue_measured_fraction_max 0.998
_diffrn_reflns_limit_h_max 6
_diffrn_reflns_limit_h_min -6
_diffrn_reflns_limit_k_max 13
_diffrn_reflns_limit_k_min -13
_diffrn_reflns_limit_l_max 19
_diffrn_reflns_limit_l_min -19
_diffrn_reflns_number 12545
_diffrn_reflns_point_group_measured_fraction_full 0.998
_diffrn_reflns_point_group_measured_fraction_max 0.998
_diffrn_reflns_theta_full 25.000
_diffrn_reflns_theta_max 25.000
_diffrn_reflns_theta_min 3.483
_exptl_absorpt_coefficient_mu 0.088
_exptl_absorpt_correction_T_max 0.984
_exptl_absorpt_correction_T_min 0.979
_exptl_absorpt_correction_type multi-scan
_exptl_absorpt_process_details Crysalispro
_exptl_crystal_colour colorless
_exptl_crystal_density_diffrn 1.325
_exptl_crystal_description block
_exptl_crystal_F_000 448
_exptl_crystal_size_max 0.240
_exptl_crystal_size_mid 0.200
_exptl_crystal_size_min 0.180
_refine_diff_density_max 0.247
_refine_diff_density_min -0.203
_refine_diff_density_rms 0.041
_refine_ls_extinction_coef 0.0139(15)
_refine_ls_extinction_expression Fc^*^=kFc[1+0.001xFc^2^\l^3^/sin(2\q)]^-1/4^
_refine_ls_extinction_method 'SHELXL-2016/4 (Sheldrick 2016)'
_refine_ls_goodness_of_fit_ref 0.962
_refine_ls_hydrogen_treatment constr
_refine_ls_matrix_type full
_refine_ls_number_parameters 293
_refine_ls_number_reflns 3735
_refine_ls_number_restraints 0
_refine_ls_restrained_S_all 0.962
_refine_ls_R_factor_all 0.1515
_refine_ls_R_factor_gt 0.0615
_refine_ls_shift/su_max 0.000
_refine_ls_shift/su_mean 0.000
_refine_ls_structure_factor_coef Fsqd
_refine_ls_weighting_details 'w=1/[\s^2^(Fo^2^)+(0.0356P)^2^] where P=(Fo^2^+2Fc^2^)/3'
_refine_ls_weighting_scheme calc
_refine_ls_wR_factor_gt 0.1072
_refine_ls_wR_factor_ref 0.1456
_reflns_Friedel_coverage 0.000
_reflns_number_gt 1699
_reflns_number_total 3735
_reflns_threshold_expression 'I > 2\s(I)'
_cod_data_source_file jo6b02096_si_004.cif
_cod_data_source_block shelx
_cod_original_cell_volume 1066.7(6)
_cod_database_code 4037383
_shelx_shelxl_version_number 2016/4
_shelx_space_group_comment
;
The symmetry employed for this shelxl refinement is uniquely defined
by the following loop, which should always be used as a source of
symmetry information in preference to the above space-group names.
They are only intended as comments.
;
_shelx_estimated_absorpt_t_min 0.979
_shelx_estimated_absorpt_t_max 0.984

loop_
_space_group_symop_operation_xyz
'x, y, z'
'-x, -y, -z'

loop_
_atom_site_label
_atom_site_type_symbol
_atom_site_fract_x
_atom_site_fract_y
_atom_site_fract_z
_atom_site_U_iso_or_equiv
_atom_site_adp_type
_atom_site_occupancy
_atom_site_site_symmetry_order
_atom_site_calc_flag
_atom_site_refinement_flags_posn
_atom_site_refinement_flags_adp
C1 C 0.4410(7) 0.8733(3) -0.0484(2) 0.0577(10) Uani 1 1 d . .
C2 C 0.2297(6) 0.8609(4) -0.0059(2) 0.0677(11) Uani 1 1 d . .
H2 H 0.114776 0.921795 -0.016770 0.081 Uiso 1 1 calc R U
C3 C 0.1926(6) 0.7559(3) 0.0531(2) 0.0589(10) Uani 1 1 d . .
H3 H 0.050661 0.745734 0.082107 0.071 Uiso 1 1 calc R U
C4 C 0.3648(5) 0.6655(3) 0.06976(18) 0.0458(8) Uani 1 1 d . .
C5 C 0.5737(5) 0.6816(3) 0.0243(2) 0.0565(10) Uani 1 1 d . .
H5 H 0.689269 0.620923 0.034454 0.068 Uiso 1 1 calc R U
C6 C 0.6135(6) 0.7851(3) -0.0354(2) 0.0599(10) Uani 1 1 d . .
H6 H 0.753138 0.794949 -0.065874 0.072 Uiso 1 1 calc R U
C7 C 0.3154(5) 0.5526(3) 0.13119(19) 0.0447(8) Uani 1 1 d . .
C8 C 0.0936(5) 0.3883(3) 0.1695(2) 0.0485(9) Uani 1 1 d . .
C9 C -0.0952(5) 0.3251(3) 0.1546(2) 0.0605(10) Uani 1 1 d . .
H9 H -0.189493 0.356394 0.108721 0.073 Uiso 1 1 calc R U
C10 C -0.1392(6) 0.2172(4) 0.2081(2) 0.0675(11) Uani 1 1 d . .
H10 H -0.265846 0.176348 0.198904 0.081 Uiso 1 1 calc R U
C11 C 0.0044(6) 0.1679(3) 0.2762(2) 0.0740(12) Uani 1 1 d . .
H11 H -0.025279 0.094077 0.311494 0.089 Uiso 1 1 calc R U
C12 C 0.1875(6) 0.2282(3) 0.2908(2) 0.0630(10) Uani 1 1 d . .
H12 H 0.282205 0.195223 0.336213 0.076 Uiso 1 1 calc R U
C13 C 0.2347(5) 0.3381(3) 0.2386(2) 0.0450(8) Uani 1 1 d . .
C14 C 0.4577(5) 0.5080(3) 0.20526(18) 0.0434(8) Uani 1 1 d . .
C15 C 0.6345(5) 0.5750(3) 0.22572(17) 0.0433(8) Uani 1 1 d . .
H15 H 0.657687 0.650454 0.191733 0.052 Uiso 1 1 calc R U
C16 C 0.7750(5) 0.5313(3) 0.29525(19) 0.0437(8) Uani 1 1 d . .
C17 C 0.9522(5) 0.6012(3) 0.32102(18) 0.0411(8) Uani 1 1 d . .
C18 C 0.9852(5) 0.7190(3) 0.28130(18) 0.0501(9) Uani 1 1 d . .
H18 H 0.904721 0.754742 0.232673 0.060 Uiso 1 1 calc R U
C19 C 1.1359(5) 0.7843(3) 0.31283(19) 0.0516(9) Uani 1 1 d . .
H19 H 1.153543 0.863368 0.285037 0.062 Uiso 1 1 calc R U
C20 C 1.2625(5) 0.7351(3) 0.38511(18) 0.0428(8) Uani 1 1 d . .
C21 C 1.2362(5) 0.6163(3) 0.4210(2) 0.0552(10) Uani 1 1 d . .
H21 H 1.323185 0.579105 0.467755 0.066 Uiso 1 1 calc R U
C22 C 1.0856(5) 0.5507(3) 0.3902(2) 0.0564(10) Uani 1 1 d . .
H22 H 1.073637 0.470663 0.416534 0.068 Uiso 1 1 calc R U
C23 C 1.4054(5) 0.8125(3) 0.42500(19) 0.0489(9) Uani 1 1 d . .
C24 C 1.5165(5) 0.9121(3) 0.3587(2) 0.0690(11) Uani 1 1 d . .
H24A H 1.607408 0.878605 0.319439 0.103 Uiso 1 1 calc R U
H24B H 1.615035 0.954393 0.385624 0.103 Uiso 1 1 calc R U
H24C H 1.396698 0.965724 0.329385 0.103 Uiso 1 1 calc R U
C25 C 1.2378(5) 0.8670(3) 0.4824(2) 0.0829(13) Uani 1 1 d . .
H25A H 1.113845 0.912473 0.449606 0.124 Uiso 1 1 calc R U
H25B H 1.321165 0.917763 0.507547 0.124 Uiso 1 1 calc R U
H25C H 1.174238 0.804618 0.525685 0.124 Uiso 1 1 calc R U
C26 C 1.5994(5) 0.7391(3) 0.4790(2) 0.0649(11) Uani 1 1 d . .
H26A H 1.532152 0.681159 0.524464 0.097 Uiso 1 1 calc R U
H26B H 1.689384 0.790611 0.501238 0.097 Uiso 1 1 calc R U
H26C H 1.698341 0.699678 0.445155 0.097 Uiso 1 1 calc R U
N1 N 0.4845(8) 0.9867(3) -0.1109(2) 0.0804(11) Uani 1 1 d . .
N2 N 0.1393(4) 0.4958(3) 0.11555(16) 0.0524(8) Uani 1 1 d . .
N3 N 0.4159(4) 0.4009(2) 0.25452(15) 0.0483(7) Uani 1 1 d . .
O1 O 0.3259(6) 1.0630(3) -0.1241(2) 0.1166(12) Uani 1 1 d . .
O2 O 0.6775(6) 0.9979(3) -0.1443(2) 0.1206(13) Uani 1 1 d . .
O3 O 0.7521(3) 0.4258(2) 0.34403(12) 0.0582(7) Uani 1 1 d . .
H3A H 0.688826 0.384591 0.318466 0.087 Uiso 1 1 calc R U

loop_
_atom_site_aniso_label
_atom_site_aniso_U_11
_atom_site_aniso_U_22
_atom_site_aniso_U_33
_atom_site_aniso_U_23
_atom_site_aniso_U_13
_atom_site_aniso_U_12
C1 0.074(3) 0.054(3) 0.043(2) -0.0075(19) -0.0146(19) 0.001(2)
C2 0.074(3) 0.064(3) 0.065(3) -0.017(2) -0.014(2) 0.016(2)
C3 0.054(2) 0.069(3) 0.052(2) -0.013(2) -0.0021(17) 0.009(2)
C4 0.046(2) 0.057(2) 0.0350(18) -0.0115(17) -0.0096(15) 0.0019(17)
C5 0.049(2) 0.069(3) 0.049(2) -0.013(2) -0.0047(17) 0.0115(18)
C6 0.055(2) 0.074(3) 0.044(2) -0.002(2) -0.0008(17) -0.001(2)
C7 0.0416(18) 0.052(2) 0.043(2) -0.0172(18) -0.0016(15) 0.0030(17)
C8 0.0401(19) 0.054(3) 0.057(2) -0.024(2) -0.0021(17) -0.0012(18)
C9 0.054(2) 0.076(3) 0.061(2) -0.032(2) -0.0101(18) -0.004(2)
C10 0.060(2) 0.067(3) 0.087(3) -0.038(3) -0.003(2) -0.011(2)
C11 0.076(3) 0.065(3) 0.086(3) -0.025(2) -0.009(2) -0.018(2)
C12 0.068(2) 0.052(3) 0.071(3) -0.018(2) -0.011(2) -0.008(2)
C13 0.0441(19) 0.044(2) 0.050(2) -0.0187(18) 0.0002(16) -0.0015(17)
C14 0.0448(19) 0.050(2) 0.0381(19) -0.0163(17) -0.0059(15) 0.0009(17)
C15 0.0444(18) 0.043(2) 0.0398(18) -0.0055(16) -0.0055(15) -0.0026(16)
C16 0.0496(19) 0.041(2) 0.0394(19) -0.0096(17) 0.0001(15) 0.0022(17)
C17 0.0431(18) 0.046(2) 0.0350(18) -0.0115(16) -0.0056(14) 0.0012(16)
C18 0.056(2) 0.054(2) 0.0371(19) -0.0035(17) -0.0131(16) -0.0053(18)
C19 0.061(2) 0.045(2) 0.046(2) -0.0041(17) -0.0069(17) -0.0117(17)
C20 0.0377(18) 0.046(2) 0.0437(19) -0.0101(17) -0.0023(14) -0.0015(16)
C21 0.056(2) 0.051(2) 0.057(2) -0.0074(19) -0.0239(17) -0.0026(18)
C22 0.067(2) 0.037(2) 0.061(2) -0.0043(18) -0.0246(18) 0.0020(18)
C23 0.0451(19) 0.056(2) 0.048(2) -0.0166(18) -0.0028(16) -0.0104(17)
C24 0.070(2) 0.062(3) 0.074(3) -0.011(2) -0.008(2) -0.018(2)
C25 0.072(3) 0.104(4) 0.095(3) -0.065(3) 0.012(2) -0.020(2)
C26 0.054(2) 0.083(3) 0.061(2) -0.019(2) -0.0148(18) -0.012(2)
N1 0.123(3) 0.065(3) 0.050(2) -0.006(2) -0.018(2) -0.008(3)
N2 0.0510(17) 0.062(2) 0.0486(17) -0.0206(16) -0.0048(13) -0.0029(15)
N3 0.0499(16) 0.047(2) 0.0487(17) -0.0125(15) -0.0046(13) -0.0057(14)
O1 0.147(3) 0.073(3) 0.112(3) 0.010(2) -0.038(2) 0.012(2)
O2 0.153(3) 0.100(3) 0.093(3) 0.005(2) 0.032(2) -0.023(2)
O3 0.0746(16) 0.0503(17) 0.0482(14) -0.0049(13) -0.0199(12) -0.0122(13)

loop_
_atom_type_symbol
_atom_type_description
_atom_type_scat_dispersion_real
_atom_type_scat_dispersion_imag
_atom_type_scat_source
C C 0.0033 0.0016 'International Tables Vol C Tables 4.2.6.8 and 6.1.1.4'
H H 0.0000 0.0000 'International Tables Vol C Tables 4.2.6.8 and 6.1.1.4'
N N 0.0061 0.0033 'International Tables Vol C Tables 4.2.6.8 and 6.1.1.4'
O O 0.0106 0.0060 'International Tables Vol C Tables 4.2.6.8 and 6.1.1.4'

loop_
_geom_angle_atom_site_label_1
_geom_angle_atom_site_label_2
_geom_angle_atom_site_label_3
_geom_angle
C6 C1 C2 122.6(4)
C6 C1 N1 118.4(4)
C2 C1 N1 119.0(4)
C1 C2 C3 118.5(4)
C2 C3 C4 120.7(3)
C3 C4 C5 118.7(3)
C3 C4 C7 119.1(3)
C5 C4 C7 122.1(3)
C6 C5 C4 121.5(3)
C1 C6 C5 117.9(3)
N2 C7 C14 122.3(3)
N2 C7 C4 116.7(3)
C14 C7 C4 121.0(3)
N2 C8 C13 121.4(3)
N2 C8 C9 119.8(3)
C13 C8 C9 118.8(3)
C10 C9 C8 119.7(3)
C9 C10 C11 120.7(3)
C12 C11 C10 119.9(4)
C11 C12 C13 120.8(3)
N3 C13 C12 121.0(3)
N3 C13 C8 118.9(3)
C12 C13 C8 120.0(3)
N3 C14 C15 120.2(3)
N3 C14 C7 117.9(3)
C15 C14 C7 121.9(3)
C16 C15 C14 122.1(3)
O3 C16 C15 121.4(3)
O3 C16 C17 115.1(3)
C15 C16 C17 123.5(3)
C22 C17 C18 117.1(3)
C22 C17 C16 119.7(3)
C18 C17 C16 123.1(3)
C19 C18 C17 121.0(3)
C18 C19 C20 122.0(3)
C21 C20 C19 116.0(3)
C21 C20 C23 122.7(3)
C19 C20 C23 121.0(3)
C20 C21 C22 122.3(3)
C21 C22 C17 121.4(3)
C20 C23 C24 111.9(3)
C20 C23 C26 111.6(3)
C24 C23 C26 108.2(3)
C20 C23 C25 107.2(2)
C24 C23 C25 109.5(3)
C26 C23 C25 108.4(3)
O2 N1 O1 124.7(4)
O2 N1 C1 117.6(4)
O1 N1 C1 117.6(4)
C7 N2 C8 118.3(3)
C14 N3 C13 120.9(3)

loop_
_geom_bond_atom_site_label_1
_geom_bond_atom_site_label_2
_geom_bond_distance
C1 C6 1.370(4)
C1 C2 1.378(4)
C1 N1 1.484(5)
C2 C3 1.380(4)
C3 C4 1.387(4)
C4 C5 1.391(4)
C4 C7 1.479(4)
C5 C6 1.376(4)
C7 N2 1.310(3)
C7 C14 1.460(4)
C8 N2 1.375(4)
C8 C13 1.405(4)
C8 C9 1.410(4)
C9 C10 1.374(4)
C10 C11 1.399(4)
C11 C12 1.361(4)
C12 C13 1.386(4)
C13 N3 1.377(3)
C14 N3 1.336(4)
C14 C15 1.418(4)
C15 C16 1.396(4)
C16 O3 1.300(3)
C16 C17 1.478(4)
C17 C22 1.381(4)
C17 C18 1.386(4)
C18 C19 1.381(4)
C19 C20 1.394(4)
C20 C21 1.377(4)
C20 C23 1.531(4)
C21 C22 1.378(4)
C23 C24 1.532(4)
C23 C26 1.533(4)
C23 C25 1.547(4)
N1 O2 1.222(4)
N1 O1 1.223(4)

loop_
_geom_torsion_atom_site_label_1
_geom_torsion_atom_site_label_2
_geom_torsion_atom_site_label_3
_geom_torsion_atom_site_label_4
_geom_torsion
C6 C1 C2 C3 1.1(5)
N1 C1 C2 C3 -178.9(3)
C1 C2 C3 C4 0.5(5)
C2 C3 C4 C5 -1.5(5)
C2 C3 C4 C7 -177.7(3)
C3 C4 C5 C6 1.0(5)
C7 C4 C5 C6 177.0(3)
C2 C1 C6 C5 -1.6(5)
N1 C1 C6 C5 178.3(3)
C4 C5 C6 C1 0.6(5)
C3 C4 C7 N2 58.1(4)
C5 C4 C7 N2 -118.0(3)
C3 C4 C7 C14 -121.9(3)
C5 C4 C7 C14 62.1(4)
N2 C8 C9 C10 179.4(3)
C13 C8 C9 C10 0.8(5)
C8 C9 C10 C11 -1.4(5)
C9 C10 C11 C12 1.1(5)
C10 C11 C12 C13 -0.2(5)
C11 C12 C13 N3 178.1(3)
C11 C12 C13 C8 -0.4(5)
N2 C8 C13 N3 3.0(4)
C9 C8 C13 N3 -178.5(3)
N2 C8 C13 C12 -178.4(3)
C9 C8 C13 C12 0.1(5)
N2 C7 C14 N3 5.4(4)
C4 C7 C14 N3 -174.6(3)
N2 C7 C14 C15 -174.2(3)
C4 C7 C14 C15 5.8(4)
N3 C14 C15 C16 2.1(4)
C7 C14 C15 C16 -178.3(3)
C14 C15 C16 O3 1.1(5)
C14 C15 C16 C17 -176.6(3)
O3 C16 C17 C22 2.9(4)
C15 C16 C17 C22 -179.3(3)
O3 C16 C17 C18 -173.8(3)
C15 C16 C17 C18 4.0(5)
C22 C17 C18 C19 -3.6(5)
C16 C17 C18 C19 173.2(3)
C17 C18 C19 C20 0.5(5)
C18 C19 C20 C21 2.8(5)
C18 C19 C20 C23 -172.5(3)
C19 C20 C21 C22 -3.1(5)
C23 C20 C21 C22 172.1(3)
C20 C21 C22 C17 0.0(5)
C18 C17 C22 C21 3.3(5)
C16 C17 C22 C21 -173.6(3)
C21 C20 C23 C24 149.2(3)
C19 C20 C23 C24 -35.9(4)
C21 C20 C23 C26 27.8(4)
C19 C20 C23 C26 -157.3(3)
C21 C20 C23 C25 -90.7(4)
C19 C20 C23 C25 84.2(4)
C6 C1 N1 O2 -3.9(5)
C2 C1 N1 O2 176.0(3)
C6 C1 N1 O1 177.5(3)
C2 C1 N1 O1 -2.6(5)
C14 C7 N2 C8 -2.5(4)
C4 C7 N2 C8 177.5(3)
C13 C8 N2 C7 -1.7(4)
C9 C8 N2 C7 179.8(3)
C15 C14 N3 C13 175.6(3)
C7 C14 N3 C13 -4.0(4)
C12 C13 N3 C14 -178.5(3)
C8 C13 N3 C14 0.1(4)
